data_7218263
loop_
_publ_author_name
'Nagaraju, Anugula'
'Ramulu, B. Janaki'
'Shukla, Gaurav'
'Srivastava, Abhijeet'
'Verma, Girijesh Kumar'
'Raghuvanshi, Keshav'
'Singh, Maya Shankar'

_publ_section_title
;
 Catalyst-free one-pot four-component domino reactions in water--PEG-400:
 highly efficient and convergent approach to thiazoloquinoline scaffolds
;
_journal_issue 2
_journal_name_full 'Green Chem.'
_journal_page_first 950
_journal_paper_doi 10.1039/C4GC01431F
_journal_volume 17
_journal_year 2015
_chemical_formula_moiety 'C31 H29 N O2 S'
_chemical_formula_sum 'C31 H29 N O2 S'
_chemical_formula_weight 479.61
_chemical_name_systematic
;
 ?
;
_space_group_IT_number 33
_symmetry_cell_setting orthorhombic
_symmetry_space_group_name_Hall 'P 2c -2n'
_symmetry_space_group_name_H-M 'P n a 21'
_atom_sites_solution_hydrogens geom
_atom_sites_solution_primary direct
_atom_sites_solution_secondary difmap
_audit_creation_method SHELXL-97
_cell_angle_alpha 90.000(5)
_cell_angle_beta 90.000(5)
_cell_angle_gamma 90.000(5)
_cell_formula_units_Z 4
_cell_length_a 16.581(5)
_cell_length_b 11.236(5)
_cell_length_c 14.597(5)
_cell_measurement_temperature 293(2)
_cell_volume 2719.5(17)
_computing_structure_refinement 'SHELXL-97 (Sheldrick, 2008)'
_diffrn_ambient_temperature 293(2)
_diffrn_measured_fraction_theta_full 0.997
_diffrn_measured_fraction_theta_max 0.870
_diffrn_radiation_monochromator graphite
_diffrn_radiation_source 'fine-focus sealed tube'
_diffrn_radiation_type MoK\a
_diffrn_radiation_wavelength 0.71073
_diffrn_reflns_av_R_equivalents 0.0230
_diffrn_reflns_av_sigmaI/netI 0.0332
_diffrn_reflns_limit_h_max 21
_diffrn_reflns_limit_h_min -19
_diffrn_reflns_limit_k_max 8
_diffrn_reflns_limit_k_min -15
_diffrn_reflns_limit_l_max 19
_diffrn_reflns_limit_l_min -10
_diffrn_reflns_number 8767
_diffrn_reflns_theta_full 25.00
_diffrn_reflns_theta_max 29.06
_diffrn_reflns_theta_min 3.36
_exptl_absorpt_coefficient_mu 0.146
_exptl_absorpt_correction_T_max 1.00000
_exptl_absorpt_correction_T_min 0.92523
_exptl_absorpt_correction_type multi-scan
_exptl_absorpt_process_details
;
CrysAlisPro, Agilent Technologies,
Version 1.171.34.49 (release 20-01-2011 CrysAlis171 .NET)
(compiled Jan 20 2011,15:58:25)
Empirical absorption correction using spherical harmonics,
 implemented in SCALE3 ABSPACK scaling algorithm.
;
_exptl_crystal_density_diffrn 1.171
_exptl_crystal_density_method 'not measured'
_exptl_crystal_F_000 1016
_refine_diff_density_max 1.243
_refine_diff_density_min -0.325
_refine_diff_density_rms 0.097
_refine_ls_abs_structure_details 'Flack H D (1983), Acta Cryst. A39, 876-881'
_refine_ls_abs_structure_Flack 0.5(2)
_refine_ls_extinction_method none
_refine_ls_goodness_of_fit_ref 1.199
_refine_ls_hydrogen_treatment mixed
_refine_ls_matrix_type full
_refine_ls_number_parameters 316
_refine_ls_number_reflns 4252
_refine_ls_number_restraints 1
_refine_ls_restrained_S_all 1.199
_refine_ls_R_factor_all 0.1184
_refine_ls_R_factor_gt 0.0975
_refine_ls_shift/su_max 0.023
_refine_ls_shift/su_mean 0.005
_refine_ls_structure_factor_coef Fsqd
_refine_ls_weighting_details 'calc w=1/[\s^2^(Fo^2^)+(0.2000P)^2^+0.0000P] where P=(Fo^2^+2Fc^2^)/3'
_refine_ls_weighting_scheme calc
_refine_ls_wR_factor_gt 0.2822
_refine_ls_wR_factor_ref 0.3089
_reflns_number_gt 3176
_reflns_number_total 4252
_reflns_threshold_expression >2\s(I)
_cod_data_source_file c4gc01431f2.cif
_cod_data_source_block 1-ac-ta-d-a1
_cod_depositor_comments 'Adding full bibliography for 7218262--7218264.cif.'
_cod_database_code 7218263

loop_
_symmetry_equiv_pos_as_xyz
'x, y, z'
'-x, -y, z+1/2'
'-x+1/2, y+1/2, z+1/2'
'x+1/2, -y+1/2, z'

loop_
_atom_site_label
_atom_site_type_symbol
_atom_site_fract_x
_atom_site_fract_y
_atom_site_fract_z
_atom_site_U_iso_or_equiv
_atom_site_adp_type
_atom_site_occupancy
_atom_site_symmetry_multiplicity
_atom_site_calc_flag
_atom_site_refinement_flags
S1 S 0.06562(11) 0.34933(15) 0.12770(16) 0.0732(6) Uani 1 1 d .
O2 O -0.0338(3) -0.1445(4) 0.3567(4) 0.0666(13) Uani 1 1 d .
O1 O 0.1933(3) 0.2134(4) 0.1324(5) 0.0783(16) Uani 1 1 d .
C14 C 0.0419(3) 0.0036(5) 0.2276(4) 0.0429(12) Uani 1 1 d .
H14 H 0.0770 -0.0296 0.2752 0.052 Uiso 1 1 calc R
C15 C -0.0400(3) 0.0321(5) 0.2706(3) 0.0420(11) Uani 1 1 d .
C12 C 0.0797(3) 0.1221(5) 0.1934(4) 0.0434(12) Uani 1 1 d .
N1 N -0.0487(3) 0.2205(5) 0.1989(4) 0.0606(14) Uani 1 1 d .
C5 C 0.3017(4) -0.0813(5) 0.3107(5) 0.0546(15) Uani 1 1 d .
C16 C -0.0826(3) 0.1321(6) 0.2498(4) 0.0500(13) Uani 1 1 d .
C10 C 0.2438(4) 0.0064(5) 0.2894(5) 0.0512(13) Uani 1 1 d .
C20 C -0.1536(4) -0.0254(6) 0.3791(5) 0.0613(16) Uani 1 1 d .
H20A H -0.1784 -0.0999 0.3972 0.074 Uiso 1 1 calc R
H20B H -0.1455 0.0214 0.4342 0.074 Uiso 1 1 calc R
C25 C 0.0341(3) -0.0869(4) 0.1516(4) 0.0477(13) Uani 1 1 d .
C19 C -0.0724(3) -0.0519(5) 0.3375(4) 0.0479(13) Uani 1 1 d .
C22 C -0.2106(4) 0.0400(5) 0.3175(5) 0.0556(14) Uani 1 1 d .
C24 C -0.2851(5) 0.0766(8) 0.3686(6) 0.080(2) Uani 1 1 d .
H24A H -0.3206 0.1188 0.3281 0.120 Uiso 1 1 calc R
H24B H -0.2704 0.1274 0.4188 0.120 Uiso 1 1 calc R
H24C H -0.3119 0.0071 0.3917 0.120 Uiso 1 1 calc R
C2 C 0.2566(4) -0.0401(6) 0.1312(5) 0.0625(15) Uani 1 1 d .
H2 H 0.2407 -0.0279 0.0708 0.075 Uiso 1 1 calc R
C1 C 0.2217(3) 0.0256(5) 0.1959(4) 0.0492(13) Uani 1 1 d .
C13 C 0.0326(3) 0.2170(5) 0.1774(4) 0.0506(14) Uani 1 1 d .
C11 C 0.1641(4) 0.1295(5) 0.1716(4) 0.0491(13) Uani 1 1 d .
C9 C 0.2097(4) 0.0724(6) 0.3636(5) 0.0598(16) Uani 1 1 d .
H9 H 0.1709 0.1300 0.3513 0.072 Uiso 1 1 calc R
C26 C 0.0729(4) -0.1971(6) 0.1568(5) 0.0637(17) Uani 1 1 d .
H26 H 0.1053 -0.2136 0.2072 0.076 Uiso 1 1 calc R
C21 C -0.1677(4) 0.1540(5) 0.2843(5) 0.0556(15) Uani 1 1 d .
H21A H -0.1992 0.1895 0.2355 0.067 Uiso 1 1 calc R
H21B H -0.1656 0.2106 0.3345 0.067 Uiso 1 1 calc R
C29 C -0.0172(5) -0.1444(7) 0.0036(5) 0.0695(19) Uani 1 1 d .
H29 H -0.0470 -0.1251 -0.0483 0.083 Uiso 1 1 calc R
C30 C -0.0091(5) -0.0648(7) 0.0721(5) 0.0700(18) Uani 1 1 d .
H30 H -0.0339 0.0090 0.0657 0.084 Uiso 1 1 calc R
C4 C 0.3366(5) -0.1459(6) 0.2361(7) 0.074(2) Uani 1 1 d .
H4 H 0.3752 -0.2038 0.2484 0.088 Uiso 1 1 calc R
C27 C 0.0645(5) -0.2810(7) 0.0901(7) 0.077(2) Uani 1 1 d .
H27 H 0.0890 -0.3548 0.0975 0.092 Uiso 1 1 calc R
C28 C 0.0202(5) -0.2584(7) 0.0111(5) 0.0690(19) Uani 1 1 d .
C6 C 0.3226(6) -0.1028(8) 0.4028(7) 0.085(2) Uani 1 1 d .
H6 H 0.3614 -0.1600 0.4162 0.102 Uiso 1 1 calc R
C3 C 0.3148(5) -0.1253(6) 0.1479(6) 0.0703(19) Uani 1 1 d .
H3 H 0.3385 -0.1673 0.1001 0.084 Uiso 1 1 calc R
C18 C -0.0878(5) 0.3354(6) 0.1785(7) 0.076(2) Uani 1 1 d .
H18A H -0.1300 0.3235 0.1334 0.091 Uiso 1 1 calc R
H18B H -0.1125 0.3666 0.2337 0.091 Uiso 1 1 calc R
C8 C 0.2328(6) 0.0529(8) 0.4517(6) 0.083(2) Uani 1 1 d .
H8 H 0.2131 0.1010 0.4985 0.100 Uiso 1 1 calc R
C23 C -0.2337(6) -0.0363(8) 0.2343(7) 0.083(2) Uani 1 1 d .
H23A H -0.1857 -0.0601 0.2023 0.124 Uiso 1 1 calc R
H23B H -0.2675 0.0091 0.1940 0.124 Uiso 1 1 calc R
H23C H -0.2623 -0.1058 0.2547 0.124 Uiso 1 1 calc R
C31 C 0.0088(9) -0.3475(8) -0.0640(7) 0.103(3) Uani 1 1 d .
H31A H -0.0250 -0.3141 -0.1108 0.155 Uiso 1 1 calc R
H31B H -0.0162 -0.4178 -0.0397 0.155 Uiso 1 1 calc R
H31C H 0.0603 -0.3678 -0.0898 0.155 Uiso 1 1 calc R
C7 C 0.2874(6) -0.0419(10) 0.4721(7) 0.097(3) Uani 1 1 d .
H7 H 0.2987 -0.0617 0.5326 0.116 Uiso 1 1 calc R
C17 C -0.0323(7) 0.4165(10) 0.1454(15) 0.180(9) Uani 1 1 d .
H17A H -0.0272 0.4818 0.1885 0.216 Uiso 1 1 calc R
H17B H -0.0517 0.4488 0.0878 0.216 Uiso 1 1 calc R

loop_
_atom_site_aniso_label
_atom_site_aniso_U_11
_atom_site_aniso_U_22
_atom_site_aniso_U_33
_atom_site_aniso_U_23
_atom_site_aniso_U_13
_atom_site_aniso_U_12
S1 0.0560(9) 0.0649(9) 0.0989(15) 0.0403(10) 0.0176(10) 0.0066(7)
O2 0.052(3) 0.061(3) 0.086(3) 0.029(2) 0.004(3) 0.006(2)
O1 0.042(2) 0.075(3) 0.117(4) 0.044(3) 0.007(3) 0.004(2)
C14 0.034(3) 0.047(3) 0.048(3) 0.012(2) 0.003(2) 0.003(2)
C15 0.039(3) 0.047(3) 0.040(3) 0.008(2) 0.004(2) 0.001(2)
C12 0.037(3) 0.049(3) 0.044(3) 0.008(2) -0.004(2) 0.001(2)
N1 0.049(3) 0.063(3) 0.069(3) 0.026(3) 0.014(3) 0.009(2)
C5 0.047(3) 0.048(3) 0.069(4) 0.006(3) -0.008(3) -0.001(2)
C16 0.033(3) 0.064(3) 0.053(3) 0.008(3) 0.006(2) 0.007(2)
C10 0.041(3) 0.052(3) 0.060(3) 0.008(3) -0.007(3) -0.004(2)
C20 0.054(4) 0.071(4) 0.060(4) 0.020(3) 0.007(3) -0.007(3)
C25 0.040(3) 0.044(3) 0.059(3) 0.006(2) 0.001(3) -0.007(2)
C19 0.043(3) 0.047(3) 0.053(3) 0.012(2) 0.003(3) -0.003(2)
C22 0.047(3) 0.060(3) 0.060(3) 0.009(3) 0.010(3) 0.000(3)
C24 0.056(4) 0.090(5) 0.092(5) 0.029(4) 0.020(4) 0.009(4)
C2 0.062(4) 0.069(3) 0.057(4) -0.010(3) 0.004(3) 0.003(3)
C1 0.035(3) 0.054(3) 0.059(3) 0.008(3) -0.001(3) -0.007(2)
C13 0.039(3) 0.053(3) 0.060(3) 0.024(3) 0.010(3) 0.004(2)
C11 0.042(3) 0.050(3) 0.055(3) 0.007(2) -0.004(3) -0.003(2)
C9 0.054(4) 0.071(4) 0.055(3) 0.002(3) -0.012(3) 0.012(3)
C26 0.066(4) 0.057(3) 0.068(4) 0.000(3) -0.008(3) 0.013(3)
C21 0.039(3) 0.061(3) 0.066(4) 0.012(3) 0.011(3) 0.006(2)
C29 0.062(4) 0.087(5) 0.059(4) 0.000(4) -0.009(4) 0.001(4)
C30 0.057(4) 0.089(5) 0.064(4) 0.011(4) -0.006(3) 0.017(4)
C4 0.054(4) 0.056(4) 0.111(6) -0.009(4) 0.003(4) 0.009(3)
C27 0.077(5) 0.062(4) 0.091(6) -0.006(4) -0.004(4) -0.008(3)
C28 0.060(4) 0.084(5) 0.063(4) -0.009(4) 0.011(3) -0.016(3)
C6 0.075(6) 0.089(5) 0.090(6) 0.004(5) -0.027(5) 0.018(4)
C3 0.061(4) 0.065(4) 0.085(5) -0.017(4) 0.012(4) 0.007(3)
C18 0.061(4) 0.070(4) 0.095(6) 0.032(4) 0.022(4) 0.026(3)
C8 0.086(6) 0.096(5) 0.068(4) -0.007(4) -0.014(4) 0.023(5)
C23 0.068(5) 0.082(5) 0.099(6) -0.001(5) -0.008(5) 0.000(4)
C31 0.141(10) 0.086(6) 0.083(6) -0.029(5) -0.010(7) 0.003(5)
C7 0.082(6) 0.129(8) 0.079(5) 0.010(5) -0.022(5) 0.030(6)
C17 0.106(8) 0.106(7) 0.33(2) 0.129(11) 0.117(12) 0.059(6)

loop_
_atom_type_symbol
_atom_type_description
_atom_type_scat_dispersion_real
_atom_type_scat_dispersion_imag
_atom_type_scat_source
C C 0.0033 0.0016 'International Tables Vol C Tables 4.2.6.8 and 6.1.1.4'
H H 0.0000 0.0000 'International Tables Vol C Tables 4.2.6.8 and 6.1.1.4'
N N 0.0061 0.0033 'International Tables Vol C Tables 4.2.6.8 and 6.1.1.4'
O O 0.0106 0.0060 'International Tables Vol C Tables 4.2.6.8 and 6.1.1.4'
S S 0.1246 0.1234 'International Tables Vol C Tables 4.2.6.8 and 6.1.1.4'

loop_
_geom_angle_atom_site_label_1
_geom_angle_atom_site_label_2
_geom_angle_atom_site_label_3
_geom_angle
C13 S1 C17 90.9(3)
C25 C14 C15 111.4(4)
C25 C14 C12 112.0(4)
C15 C14 C12 108.1(4)
C16 C15 C19 119.5(5)
C16 C15 C14 122.8(5)
C19 C15 C14 117.7(4)
C13 C12 C11 118.8(5)
C13 C12 C14 120.2(5)
C11 C12 C14 120.8(4)
C16 N1 C13 120.3(5)
C16 N1 C18 124.6(5)
C13 N1 C18 114.0(5)
C6 C5 C10 119.9(7)
C6 C5 C4 122.7(7)
C10 C5 C4 117.4(7)
C15 C16 N1 120.6(5)
C15 C16 C21 122.8(5)
N1 C16 C21 116.5(5)
C5 C10 C1 119.4(6)
C5 C10 C9 117.7(6)
C1 C10 C9 122.9(5)
C22 C20 C19 114.8(5)
C30 C25 C26 116.2(6)
C30 C25 C14 122.6(5)
C26 C25 C14 121.1(6)
O2 C19 C15 119.9(5)
O2 C19 C20 122.1(5)
C15 C19 C20 118.0(5)
C20 C22 C24 110.8(6)
C20 C22 C23 111.0(6)
C24 C22 C23 109.9(7)
C20 C22 C21 107.7(5)
C24 C22 C21 108.0(6)
C23 C22 C21 109.3(6)
C1 C2 C3 124.2(7)
C2 C1 C10 118.9(6)
C2 C1 C11 121.5(6)
C10 C1 C11 119.4(5)
C12 C13 N1 123.3(5)
C12 C13 S1 124.6(4)
N1 C13 S1 112.1(4)
O1 C11 C12 122.8(5)
O1 C11 C1 116.7(5)
C12 C11 C1 120.4(5)
C8 C9 C10 121.5(6)
C27 C26 C25 121.8(7)
C16 C21 C22 113.5(5)
C30 C29 C28 119.7(7)
C29 C30 C25 123.6(7)
C3 C4 C5 121.9(6)
C26 C27 C28 121.4(7)
C27 C28 C29 117.2(7)
C27 C28 C31 123.5(8)
C29 C28 C31 119.3(8)
C7 C6 C5 121.4(7)
C4 C3 C2 118.2(7)
C17 C18 N1 110.9(6)
C9 C8 C7 119.6(8)
C6 C7 C8 119.7(8)
C18 C17 S1 111.8(6)

loop_
_geom_bond_atom_site_label_1
_geom_bond_atom_site_label_2
_geom_bond_distance
S1 C13 1.742(5)
S1 C17 1.810(9)
O2 C19 1.253(7)
O1 C11 1.205(7)
C14 C25 1.511(8)
C14 C15 1.531(7)
C14 C12 1.553(7)
C15 C16 1.362(8)
C15 C19 1.461(7)
C12 C13 1.341(8)
C12 C11 1.438(8)
N1 C16 1.361(8)
N1 C13 1.386(8)
N1 C18 1.475(8)
C5 C6 1.408(11)
C5 C10 1.411(8)
C5 C4 1.431(11)
C16 C21 1.517(8)
C10 C1 1.429(9)
C10 C9 1.430(10)
C20 C22 1.498(9)
C20 C19 1.506(9)
C25 C30 1.386(9)
C25 C26 1.397(9)
C22 C24 1.501(10)
C22 C23 1.535(12)
C22 C21 1.543(8)
C2 C1 1.331(9)
C2 C3 1.382(10)
C1 C11 1.550(8)
C9 C8 1.360(10)
C26 C27 1.363(10)
C29 C30 1.349(11)
C29 C28 1.428(11)
C4 C3 1.356(14)
C27 C28 1.390(12)
C28 C31 1.496(11)
C6 C7 1.353(13)
C18 C17 1.382(12)
C8 C7 1.430(12)
